data_7013145
loop_
_publ_author_name
'Clint A. Sharrad'
'Stefan R. L\"uthi'
'Lawrence R. Gahan'

_publ_section_title
;
 Embracing ligands. A synthetic strategy towards new
 nitrogen--thioether multidentate ligands and characterization of the
 cobalt(III) complexes
;
_journal_issue 19
_journal_name_full 'Dalton Trans.'
_journal_page_first 3693
_journal_page_last 3703
_journal_paper_doi 10.1039/b304914k
_journal_year 2003
_chemical_formula_sum 'C12 H30 Cl3 Co N4 O8 S2'
_chemical_formula_weight 587.8
_chemical_name_common (Co(EtN4S2amp))Cl(ClO4)2
_space_group_IT_number 60
_symmetry_cell_setting orthorhombic
_symmetry_space_group_name_Hall '-P 2n 2ab'
_symmetry_space_group_name_H-M 'P b c n'
_atom_sites_solution_hydrogens geom
_atom_sites_solution_primary direct
_atom_sites_solution_secondary difmap
_audit_creation_date 2003-04-04T13:48:01-00:00
_audit_creation_method 'WinGX routine CIF_UPDATE'
_cell_angle_alpha 90
_cell_angle_beta 90
_cell_angle_gamma 90
_cell_formula_units_Z 4
_cell_length_a 7.6249(5)
_cell_length_b 16.779(3)
_cell_length_c 17.683(1)
_cell_measurement_reflns_used 25
_cell_measurement_temperature 293(2)
_cell_volume 2262.3(4)
_computing_cell_refinement SET4
_computing_data_collection CAD4
_computing_data_reduction XTAL3.2
_computing_molecular_graphics 'ORTEP-3 for Windows (Farrugia, 1997)'
_computing_publication_material SHELXL
_computing_structure_refinement 'SHELXL-97 (Sheldrick, 1997)'
_computing_structure_solution 'SHELXS-86 (Sheldrick, 1990)'
_diffrn_ambient_temperature 293(2)
_diffrn_measured_fraction_theta_full 1
_diffrn_measured_fraction_theta_max 1
_diffrn_measurement_device CAD4
_diffrn_measurement_method 'omega-2theta scans'
_diffrn_radiation_monochromator graphite
_diffrn_radiation_type MoK\a
_diffrn_radiation_wavelength 0.71073
_diffrn_reflns_av_R_equivalents 0.0000
_diffrn_reflns_av_unetI/netI 0.0385
_diffrn_reflns_limit_h_max 9
_diffrn_reflns_limit_h_min 0
_diffrn_reflns_limit_k_max 19
_diffrn_reflns_limit_k_min 0
_diffrn_reflns_limit_l_max 21
_diffrn_reflns_limit_l_min 0
_diffrn_reflns_number 1978
_diffrn_reflns_theta_full 24.97
_diffrn_reflns_theta_max 24.97
_diffrn_reflns_theta_min 2.3
_diffrn_standards_decay_% 'less than 5 %'
_exptl_absorpt_coefficient_mu 1.344
_exptl_absorpt_correction_type psiscans
_exptl_crystal_colour orange
_exptl_crystal_density_diffrn 1.726
_exptl_crystal_density_method 'not measured'
_exptl_crystal_description prism
_exptl_crystal_F_000 1216
_exptl_crystal_size_max 0.33
_exptl_crystal_size_mid 0.33
_exptl_crystal_size_min 0.17
_refine_diff_density_max 1.098
_refine_diff_density_min -0.747
_refine_diff_density_rms 0.101
_refine_ls_extinction_method none
_refine_ls_goodness_of_fit_ref 1.056
_refine_ls_hydrogen_treatment constr
_refine_ls_matrix_type full
_refine_ls_number_parameters 137
_refine_ls_number_reflns 1978
_refine_ls_number_restraints 0
_refine_ls_restrained_S_all 1.056
_refine_ls_R_factor_all 0.0813
_refine_ls_R_factor_obs 0.0471
_refine_ls_shift/su_max 0.022
_refine_ls_shift/su_mean 0.006
_refine_ls_structure_factor_coef Fsqd
_refine_ls_weighting_details 'calc w=1/[\s^2^(Fo^2^)+(0.0797P)^2^+3.8431P] where P=(Fo^2^+2Fc^2^)/3'
_refine_ls_weighting_scheme calc
_refine_ls_wR_factor_all 0.1449
_refine_ls_wR_factor_obs 0.1266
_reflns_number_gt 1381
_reflns_number_total 1978
_reflns_threshold_expression >2sigma(I)
_cod_data_source_file b304914k.txt
_cod_data_source_block 1583cs3
_cod_original_sg_symbol_H-M Pbcn
_cod_database_code 7013145

loop_
_symmetry_equiv_pos_as_xyz
'x, y, z'
'-x+1/2, -y+1/2, z+1/2'
'-x, y, -z+1/2'
'x+1/2, -y+1/2, -z'
'-x, -y, -z'
'x-1/2, y-1/2, -z-1/2'
'x, -y, z-1/2'
'-x-1/2, y-1/2, z'

loop_
_atom_site_label
_atom_site_type_symbol
_atom_site_fract_x
_atom_site_fract_y
_atom_site_fract_z
_atom_site_U_iso_or_equiv
_atom_site_adp_type
_atom_site_occupancy
_atom_site_symmetry_multiplicity
_atom_site_calc_flag
_atom_site_refinement_flags
_atom_site_disorder_assembly
_atom_site_disorder_group
Co1 Co 0 0.64110(5) 0.25 0.0209(3) Uani 1 2 d S . .
N2 N 0.2042(5) 0.6385(2) 0.3192(2) 0.0267(9) Uani 1 1 d . . .
H2A H 0.2424 0.5878 0.3217 0.032 Uiso 1 1 calc R . .
H2B H 0.2905 0.6675 0.2981 0.032 Uiso 1 1 calc R . .
N1 N 0.1058(5) 0.7257(2) 0.1859(2) 0.0287(9) Uani 1 1 d . . .
H2 H 0.0347 0.7685 0.1877 0.034 Uiso 1 1 calc R . .
H1B H 0.2082 0.74 0.2072 0.034 Uiso 1 1 calc R . .
S1 S 0.13037(16) 0.54749(7) 0.18178(7) 0.0276(3) Uani 1 1 d . . .
C6 C 0.0136(7) 0.4572(3) 0.2078(3) 0.0344(12) Uani 1 1 d . . .
H6C H -0.0988 0.4553 0.1822 0.041 Uiso 1 1 calc R . .
H6D H 0.081 0.4107 0.193 0.041 Uiso 1 1 calc R . .
C5 C 0.0578(7) 0.5638(3) 0.0852(3) 0.0343(12) Uani 1 1 d . . .
H5C H 0.1517 0.5496 0.0508 0.041 Uiso 1 1 calc R . .
H5D H -0.0412 0.5292 0.0747 0.041 Uiso 1 1 calc R . .
C3 C 0.1402(7) 0.7074(3) 0.1050(3) 0.0328(11) Uani 1 1 d . . .
H3A H 0.2557 0.6837 0.1003 0.039 Uiso 1 1 calc R . .
H3B H 0.1404 0.7568 0.0764 0.039 Uiso 1 1 calc R . .
C4 C 0.1789(6) 0.6677(3) 0.3980(3) 0.0302(11) Uani 1 1 d . . .
H4A H 0.1995 0.7247 0.3993 0.036 Uiso 1 1 calc R . .
H4B H 0.2651 0.6426 0.4306 0.036 Uiso 1 1 calc R . .
C2 C 0.0039(7) 0.6506(3) 0.0709(3) 0.0314(11) Uani 1 1 d . . .
C1 C -0.0021(8) 0.6646(4) -0.0157(3) 0.0456(14) Uani 1 1 d . . .
H1C H 0.1115 0.6543 -0.0369 0.068 Uiso 1 1 calc R . .
H1D H -0.0349 0.7188 -0.0257 0.068 Uiso 1 1 calc R . .
H1E H -0.0867 0.6293 -0.038 0.068 Uiso 1 1 calc R . .
Cl1 Cl 0.5 0.75143(10) 0.25 0.0383(5) Uani 1 2 d S . .
Cl2 Cl -0.0445(2) 0.92142(10) 0.10471(13) 0.0635(5) Uani 1 1 d . . .
O1 O -0.1271(7) 0.8666(3) 0.1556(3) 0.0721(14) Uani 1 1 d . . .
O2 O 0.1352(6) 0.9182(3) 0.1096(3) 0.0829(17) Uani 1 1 d . . .
O3 O -0.0823(10) 0.8883(5) 0.0279(4) 0.139(3) Uani 1 1 d . . .
O4 O -0.1164(10) 0.9931(4) 0.1084(6) 0.173(4) Uani 1 1 d . . .

loop_
_atom_site_aniso_label
_atom_site_aniso_U_11
_atom_site_aniso_U_22
_atom_site_aniso_U_33
_atom_site_aniso_U_23
_atom_site_aniso_U_13
_atom_site_aniso_U_12
Co1 0.0154(5) 0.0164(4) 0.0309(5) 0 -0.0001(4) 0
N2 0.020(2) 0.025(2) 0.035(2) 0.0039(18) -0.0012(17) -0.0017(16)
N1 0.024(2) 0.024(2) 0.038(2) 0.0045(18) -0.0056(18) -0.0034(17)
S1 0.0243(6) 0.0225(6) 0.0359(7) 0.0007(5) 0.0037(5) 0.0039(5)
C6 0.041(3) 0.020(2) 0.042(3) -0.003(2) 0.002(2) 0.001(2)
C5 0.040(3) 0.035(3) 0.028(3) -0.001(2) 0.003(2) 0.003(2)
C3 0.029(3) 0.030(3) 0.039(3) 0.010(2) 0.002(2) 0.000(2)
C4 0.025(3) 0.029(3) 0.036(3) 0.000(2) -0.006(2) -0.002(2)
C2 0.031(3) 0.029(3) 0.034(3) 0.000(2) 0.000(2) 0.003(2)
C1 0.050(4) 0.049(3) 0.037(3) 0.008(2) -0.002(3) 0.002(3)
Cl1 0.0186(9) 0.0309(9) 0.0654(12) 0 0.0021(8) 0
Cl2 0.0330(8) 0.0461(9) 0.1113(15) 0.0189(9) -0.0064(9) 0.0018(7)
O1 0.062(3) 0.049(3) 0.105(4) 0.016(3) 0.011(3) 0.009(2)
O2 0.039(3) 0.073(3) 0.137(5) -0.033(3) -0.003(3) -0.004(2)
O3 0.119(6) 0.199(9) 0.100(5) 0.005(5) -0.046(5) -0.044(6)
O4 0.139(6) 0.064(4) 0.317(11) 0.067(6) 0.130(7) 0.061(4)

loop_
_atom_type_symbol
_atom_type_description
_atom_type_scat_dispersion_real
_atom_type_scat_dispersion_imag
_atom_type_scat_source
C C 0.0033 0.0016 'International Tables Vol C Tables 4.2.6.8 and 6.1.1.4'
H H 0 0 'International Tables Vol C Tables 4.2.6.8 and 6.1.1.4'
N N 0.0061 0.0033 'International Tables Vol C Tables 4.2.6.8 and 6.1.1.4'
O O 0.0106 0.006 'International Tables Vol C Tables 4.2.6.8 and 6.1.1.4'
Co Co 0.3494 0.9721 'International Tables Vol C Tables 4.2.6.8 and 6.1.1.4'
Cl Cl 0.1484 0.1585 'International Tables Vol C Tables 4.2.6.8 and 6.1.1.4'
S S 0.1246 0.1234 'International Tables Vol C Tables 4.2.6.8 and 6.1.1.4'

loop_
_geom_angle_atom_site_label_1
_geom_angle_atom_site_label_2
_geom_angle_atom_site_label_3
_geom_angle
_geom_angle_site_symmetry_1
_geom_angle_site_symmetry_3
_geom_angle_publ_flag
N2 Co1 N2 177.5(2) 3 . ?
N2 Co1 N1 89.00(16) 3 . ?
N2 Co1 N1 92.80(16) . . ?
N2 Co1 N1 92.80(16) 3 3 ?
N2 Co1 N1 89.00(16) . 3 ?
N1 Co1 N1 88.8(2) . 3 ?
N2 Co1 S1 90.04(11) 3 . ?
N2 Co1 S1 88.17(12) . . ?
N1 Co1 S1 90.79(12) . . ?
N1 Co1 S1 177.13(12) 3 . ?
N2 Co1 S1 88.17(12) 3 3 ?
N2 Co1 S1 90.04(11) . 3 ?
N1 Co1 S1 177.13(12) . 3 ?
N1 Co1 S1 90.79(12) 3 3 ?
S1 Co1 S1 89.72(7) . 3 ?
C4 N2 Co1 118.0(3) . . ?
C3 N1 Co1 118.3(3) . . ?
C5 S1 C6 102.4(2) . . ?
C5 S1 Co1 105.56(17) . . ?
C6 S1 Co1 103.48(17) . . ?
C6 C6 S1 108.6(3) 3 . ?
C2 C5 S1 112.4(3) . . ?
N1 C3 C2 112.7(4) . . ?
N2 C4 C2 113.2(4) . 3 ?
C4 C2 C3 111.2(4) 3 . ?
C4 C2 C5 111.3(4) 3 . ?
C3 C2 C5 110.1(4) . . ?
C4 C2 C1 107.5(4) 3 . ?
C3 C2 C1 108.3(4) . . ?
C5 C2 C1 108.4(4) . . ?
O4 Cl2 O2 116.4(5) . . ?
O4 Cl2 O1 111.7(4) . . ?
O2 Cl2 O1 112.0(4) . . ?
O4 Cl2 O3 107.7(6) . . ?
O2 Cl2 O3 103.6(4) . . ?
O1 Cl2 O3 104.3(4) . . ?

loop_
_geom_bond_atom_site_label_1
_geom_bond_atom_site_label_2
_geom_bond_distance
_geom_bond_site_symmetry_2
_geom_bond_publ_flag
Co1 N2 1.981(4) 3 ?
Co1 N2 1.981(4) . ?
Co1 N1 1.987(4) . ?
Co1 N1 1.987(4) 3 ?
Co1 S1 2.2159(13) . ?
Co1 S1 2.2159(13) 3 ?
N2 C4 1.490(6) . ?
N1 C3 1.488(6) . ?
S1 C5 1.816(5) . ?
S1 C6 1.817(5) . ?
C6 C6 1.505(10) 3 ?
C5 C2 1.535(6) . ?
C3 C2 1.534(7) . ?
C4 C2 1.525(7) 3 ?
C2 C4 1.525(7) 3 ?
C2 C1 1.548(7) . ?
Cl2 O4 1.324(6) . ?
Cl2 O2 1.374(5) . ?
Cl2 O1 1.433(5) . ?
Cl2 O3 1.496(7) . ?

loop_
_geom_torsion_atom_site_label_1
_geom_torsion_atom_site_label_2
_geom_torsion_atom_site_label_3
_geom_torsion_atom_site_label_4
_geom_torsion
_geom_torsion_site_symmetry_1
_geom_torsion_site_symmetry_2
_geom_torsion_site_symmetry_3
_geom_torsion_site_symmetry_4
_geom_torsion_publ_flag
N2 Co1 N2 C4 -112.6(3) 3 . . . ?
N1 Co1 N2 C4 111.9(3) . . . . ?
N1 Co1 N2 C4 23.1(3) 3 . . . ?
S1 Co1 N2 C4 -157.4(3) . . . . ?
S1 Co1 N2 C4 -67.7(3) 3 . . . ?
N2 Co1 N1 C3 -59.1(3) 3 . . . ?
N2 Co1 N1 C3 119.1(3) . . . . ?
N1 Co1 N1 C3 -151.9(4) 3 . . . ?
S1 Co1 N1 C3 30.9(3) . . . . ?
S1 Co1 N1 C3 -69(3) 3 . . . ?
N2 Co1 S1 C5 32.0(2) 3 . . . ?
N2 Co1 S1 C5 -149.8(2) . . . . ?
N1 Co1 S1 C5 -57.1(2) . . . . ?
N1 Co1 S1 C5 -140(2) 3 . . . ?
S1 Co1 S1 C5 120.12(19) 3 . . . ?
N2 Co1 S1 C6 -75.3(2) 3 . . . ?
N2 Co1 S1 C6 102.9(2) . . . . ?
N1 Co1 S1 C6 -164.3(2) . . . . ?
N1 Co1 S1 C6 113(2) 3 . . . ?
S1 Co1 S1 C6 12.89(18) 3 . . . ?
C5 S1 C6 C6 -152.5(5) . . . 3 ?
Co1 S1 C6 C6 -42.9(5) . . . 3 ?
C6 S1 C5 C2 133.4(4) . . . . ?
Co1 S1 C5 C2 25.4(4) . . . . ?
Co1 N1 C3 C2 33.4(5) . . . . ?
Co1 N2 C4 C2 33.6(5) . . . 3 ?
N1 C3 C2 C4 37.0(5) . . . 3 ?
N1 C3 C2 C5 -86.7(5) . . . . ?
N1 C3 C2 C1 154.9(4) . . . . ?
S1 C5 C2 C4 -78.6(5) . . . 3 ?
S1 C5 C2 C3 45.1(5) . . . . ?
S1 C5 C2 C1 163.4(4) . . . . ?
